data_4132924
loop_
_publ_author_name
'Pang, Jiandong'
'Yuan, Shuai'
'Qin, Junsheng'
'Wu, Mingyan'
'Lollar, Christina T.'
'Li, Jialuo'
'Huang, Ning'
'Li, Bao'
'Zhang, Peng'
'Zhou, Hong-Cai'

_publ_section_title
;
 Enhancing Pore-Environment Complexity Using a Trapezoidal Linker: Toward
 Stepwise Assembly of Multivariate Quinary Metal-Organic Frameworks.
;
_journal_issue 39
_journal_name_full 'Journal of the American Chemical Society'
_journal_page_first 12328
_journal_page_last 12332
_journal_paper_doi 10.1021/jacs.8b07411
_journal_volume 140
_journal_year 2018
_chemical_formula_moiety '0.25(C200 H96 O72 Zr12)'
_chemical_formula_sum 'C50 H24 O18 Zr3'
_chemical_formula_weight 1186.35
_space_group_crystal_system orthorhombic
_space_group_IT_number 65
_space_group_name_Hall '-C 2 2'
_space_group_name_H-M_alt 'C m m m'
_atom_sites_solution_hydrogens geom
_atom_sites_solution_primary direct
_audit_creation_date 2018-06-19
_audit_creation_method
;
Olex2 1.2
(compiled 2018.05.29 svn.r3508 for OlexSys, GUI svn.r5506)
;
_cell_angle_alpha 90
_cell_angle_beta 90
_cell_angle_gamma 90
_cell_formula_units_Z 4
_cell_length_a 23.1272(7)
_cell_length_b 34.0179(10)
_cell_length_c 15.0243(5)
_cell_measurement_reflns_used 9910
_cell_measurement_temperature 100(2)
_cell_measurement_theta_max 67.1998
_cell_measurement_theta_min 3.7412
_cell_volume 11820.2(6)
_computing_molecular_graphics 'Olex2 (Dolomanov et al., 2009)'
_computing_publication_material 'Olex2 (Dolomanov et al., 2009)'
_computing_structure_refinement 'XL (Sheldrick, 2008)'
_computing_structure_solution 'XS (Sheldrick, 2008)'
_diffrn_ambient_temperature 100.15
_diffrn_detector 'Bruker APEX2 area detector'
_diffrn_detector_area_resol_mean 7.9
_diffrn_detector_type 'CCD area detector'
_diffrn_measured_fraction_theta_full 0.993
_diffrn_measured_fraction_theta_max 0.993
_diffrn_measurement_device 'three-circle diffractometer'
_diffrn_measurement_device_type 'Bruker SMART APEX2 area detector'
_diffrn_measurement_method '\w and \f scans'
_diffrn_radiation_monochromator 'mirror optics'
_diffrn_radiation_probe x-ray
_diffrn_radiation_type CuK\a
_diffrn_radiation_wavelength 1.54184
_diffrn_reflns_av_R_equivalents 0.0375
_diffrn_reflns_av_unetI/netI 0.0279
_diffrn_reflns_Laue_measured_fraction_full 0.993
_diffrn_reflns_Laue_measured_fraction_max 0.993
_diffrn_reflns_limit_h_max 27
_diffrn_reflns_limit_h_min -17
_diffrn_reflns_limit_k_max 40
_diffrn_reflns_limit_k_min -40
_diffrn_reflns_limit_l_max 17
_diffrn_reflns_limit_l_min -17
_diffrn_reflns_number 28676
_diffrn_reflns_point_group_measured_fraction_full 0.993
_diffrn_reflns_point_group_measured_fraction_max 0.993
_diffrn_reflns_theta_full 67.270
_diffrn_reflns_theta_max 67.270
_diffrn_reflns_theta_min 3.741
_diffrn_source 'microfocus sealed X-ray tube'
_diffrn_source_type 'Incoatec I\ms'
_exptl_absorpt_coefficient_mu 2.399
_exptl_crystal_colour yellow
_exptl_crystal_colour_primary yellow
_exptl_crystal_density_diffrn 0.667
_exptl_crystal_description block
_exptl_crystal_F_000 2352
_exptl_crystal_size_max 0.1
_exptl_crystal_size_mid 0.1
_exptl_crystal_size_min 0.1
_refine_diff_density_max 5.001
_refine_diff_density_min -1.281
_refine_diff_density_rms 0.139
_refine_ls_extinction_method none
_refine_ls_goodness_of_fit_ref 1.087
_refine_ls_hydrogen_treatment constr
_refine_ls_matrix_type full
_refine_ls_number_parameters 163
_refine_ls_number_reflns 5730
_refine_ls_number_restraints 12
_refine_ls_restrained_S_all 1.099
_refine_ls_R_factor_all 0.0829
_refine_ls_R_factor_gt 0.0745
_refine_ls_shift/su_max 0.000
_refine_ls_shift/su_mean 0.000
_refine_ls_structure_factor_coef Fsqd
_refine_ls_weighting_details 'w=1/[\s^2^(Fo^2^)+(0.1343P)^2^+43.7921P] where P=(Fo^2^+2Fc^2^)/3'
_refine_ls_weighting_scheme calc
_refine_ls_wR_factor_gt 0.2034
_refine_ls_wR_factor_ref 0.2164
_reflns_Friedel_coverage 0.000
_reflns_number_gt 4780
_reflns_number_total 5730
_reflns_threshold_expression 'I > 2\s(I)'
_cod_data_source_file ja8b07411_si_002.cif
_cod_data_source_block PCN-606-TPDC
_cod_database_code 4132924
_shelx_shelxl_version_number 2014/7
_shelx_space_group_comment
;
The symmetry employed for this shelxl refinement is uniquely defined
by the following loop, which should always be used as a source of
symmetry information in preference to the above space-group names.
They are only intended as comments.
;
_shelx_estimated_absorpt_t_max 0.795
_shelx_estimated_absorpt_t_min 0.795
_olex2_refinement_description
;
1. Fixed Uiso
 At 1.2 times of:
  All C(H) groups
2. Uiso/Uaniso restraints and constraints
Uanis(C14) \\sim Ueq, Uanis(C15) \\sim Ueq: with sigma of 0.01 and sigma for
terminal atoms of 0.02
Uanis(C17) = Uanis(C18) = Uanis(C16) = Uanis(C15) = Uanis(C14) = Uanis(C13) =
Uanis(C12)
3. Others
 Fixed Sof: C18(0.5)
4.a Aromatic/amide H refined with riding coordinates:
 C3(H3), C4(H4), C6(H6), C7(H7), C9(H9), C14(H14), C15(H15)
;
_olex2_submission_special_instructions 'No special instructions were received'

loop_
_space_group_symop_operation_xyz
'x, y, z'
'-x, -y, z'
'x, -y, -z'
'-x, y, -z'
'x+1/2, y+1/2, z'
'-x+1/2, -y+1/2, z'
'x+1/2, -y+1/2, -z'
'-x+1/2, y+1/2, -z'
'-x, -y, -z'
'x, y, -z'
'-x, y, z'
'x, -y, z'
'-x+1/2, -y+1/2, -z'
'x+1/2, y+1/2, -z'
'-x+1/2, y+1/2, z'
'x+1/2, -y+1/2, z'

loop_
_atom_site_label
_atom_site_type_symbol
_atom_site_fract_x
_atom_site_fract_y
_atom_site_fract_z
_atom_site_U_iso_or_equiv
_atom_site_adp_type
_atom_site_occupancy
_atom_site_site_symmetry_order
_atom_site_calc_flag
_atom_site_refinement_flags_posn
_atom_site_refinement_flags_adp
_atom_site_refinement_flags_occupancy
Zr1 Zr 0.0000 0.07189(2) 0.0000 0.0289(2) Uani 1 4 d S T P
Zr2 Zr 0.07667(2) 0.0000 0.11688(3) 0.0315(2) Uani 1 2 d S T P
O1 O 0.05770(15) 0.10483(8) 0.0891(2) 0.0441(7) Uani 1 1 d . . .
O2 O 0.10822(16) 0.05896(10) 0.1639(3) 0.0586(9) Uani 1 1 d . . .
O3 O 0.2500 0.2500 0.1745(4) 0.141(4) Uani 1 2 d S T P
O4 O 0.1680(2) 0.0000 0.0833(5) 0.0724(16) Uani 1 2 d S T P
O5 O 0.0744(3) 0.03535(15) 0.0000 0.0633(16) Uani 1 2 d S T P
O6 O 0.0000 0.03451(18) 0.1195(4) 0.078(2) Uani 1 2 d S T P
O7 O 0.0731(3) 0.0000 0.2622(3) 0.0657(15) Uani 1 2 d S T P
C1 C 0.0965(2) 0.09382(14) 0.1429(3) 0.0503(12) Uani 1 1 d . . .
C2 C 0.1295(3) 0.12619(15) 0.1865(4) 0.0622(14) Uani 1 1 d . . .
C3 C 0.1194(4) 0.16484(17) 0.1616(5) 0.095(3) Uani 1 1 d . . .
H3 H 0.0911 0.1708 0.1180 0.114 Uiso 1 1 calc R . .
C4 C 0.1512(4) 0.19463(18) 0.2013(5) 0.112(3) Uani 1 1 d . . .
H4 H 0.1444 0.2211 0.1842 0.135 Uiso 1 1 calc R . .
C5 C 0.1923(3) 0.18677(17) 0.2647(4) 0.082(2) Uani 1 1 d . . .
C6 C 0.2029(3) 0.14861(17) 0.2880(4) 0.079(2) Uani 1 1 d . . .
H6 H 0.2321 0.1428 0.3304 0.095 Uiso 1 1 calc R . .
C7 C 0.1708(3) 0.11809(16) 0.2497(4) 0.0717(17) Uani 1 1 d . . .
H7 H 0.1775 0.0917 0.2675 0.086 Uiso 1 1 calc R . .
C8 C 0.2500 0.2500 0.4507(5) 0.073(3) Uani 1 2 d S T P
C9 C 0.2249(3) 0.21957(17) 0.4023(4) 0.086(2) Uani 1 1 d . . .
H9 H 0.2077 0.1983 0.4334 0.103 Uiso 1 1 calc R . .
C10 C 0.2243(4) 0.21932(18) 0.3102(4) 0.086(2) Uani 1 1 d . . .
C11 C 0.2500 0.2500 0.2636(5) 0.093(4) Uani 1 2 d S T P
C12 C 0.1901(10) 0.0000 0.0000 0.162(3) Uani 1 4 d S T P
C13 C 0.2546(10) 0.0000 0.0000 0.162(3) Uani 1 4 d S T P
C14 C 0.2855(7) 0.0000 0.0804(13) 0.162(3) Uani 1 2 d S TU P
H14 H 0.2649 0.0000 0.1351 0.195 Uiso 1 2 calc RS T P
C15 C 0.3449(7) 0.0000 0.0817(14) 0.162(3) Uani 1 2 d S TU P
H15 H 0.3659 0.0000 0.1360 0.195 Uiso 1 2 calc RS T P
C17 C 0.4408(10) 0.0000 0.0000 0.162(3) Uani 1 4 d S T P
C18 C 0.4665(8) 0.0331(7) 0.0763(18) 0.162(3) Uani 0.5 1 d . . .
C16 C 0.3727(10) 0.0000 0.0000 0.162(3) Uani 1 4 d S T P

loop_
_atom_site_aniso_label
_atom_site_aniso_U_11
_atom_site_aniso_U_22
_atom_site_aniso_U_33
_atom_site_aniso_U_23
_atom_site_aniso_U_13
_atom_site_aniso_U_12
Zr1 0.0369(4) 0.0217(3) 0.0281(4) 0.000 0.000 0.000
Zr2 0.0344(3) 0.0271(3) 0.0329(3) 0.000 -0.00758(18) 0.000
O1 0.0594(19) 0.0311(15) 0.0417(16) -0.0056(13) -0.0034(15) -0.0070(14)
O2 0.069(2) 0.0380(18) 0.069(2) -0.0083(16) -0.0311(19) -0.0021(16)
O3 0.288(13) 0.088(5) 0.049(4) 0.000 0.000 -0.074(7)
O4 0.038(3) 0.055(3) 0.124(5) 0.000 0.008(3) 0.000
O5 0.116(5) 0.041(3) 0.033(2) 0.000 0.000 0.033(3)
O6 0.037(3) 0.076(4) 0.121(5) 0.071(4) 0.000 0.000
O7 0.105(4) 0.060(3) 0.032(2) 0.000 -0.025(3) 0.000
C1 0.065(3) 0.041(3) 0.045(3) -0.014(2) -0.017(2) -0.006(2)
C2 0.084(4) 0.044(3) 0.059(3) -0.011(2) -0.020(3) -0.017(3)
C3 0.164(7) 0.043(3) 0.078(4) -0.004(3) -0.062(5) -0.018(4)
C4 0.196(9) 0.039(3) 0.102(5) 0.006(3) -0.071(6) -0.030(4)
C5 0.135(6) 0.058(3) 0.053(3) -0.003(3) -0.017(4) -0.050(4)
C6 0.114(5) 0.057(3) 0.067(4) 0.001(3) -0.030(4) -0.045(3)
C7 0.090(4) 0.050(3) 0.075(4) -0.002(3) -0.037(3) -0.025(3)
C8 0.119(7) 0.060(5) 0.040(4) 0.000 0.000 -0.066(5)
C9 0.146(6) 0.057(3) 0.055(3) 0.006(3) -0.010(4) -0.070(4)
C10 0.146(6) 0.059(4) 0.053(3) -0.003(3) -0.011(4) -0.062(4)
C11 0.172(11) 0.065(5) 0.042(4) 0.000 0.000 -0.067(6)
C12 0.094(4) 0.205(6) 0.188(6) 0.000 0.000 0.000
C13 0.094(4) 0.205(6) 0.188(6) 0.000 0.000 0.000
C14 0.094(4) 0.205(6) 0.188(6) 0.000 0.000 0.000
C15 0.094(4) 0.205(6) 0.188(6) 0.000 0.000 0.000
C17 0.094(4) 0.205(6) 0.188(6) 0.000 0.000 0.000
C18 0.094(4) 0.205(6) 0.188(6) 0.000 0.000 0.000
C16 0.094(4) 0.205(6) 0.188(6) 0.000 0.000 0.000

loop_
_atom_type_symbol
_atom_type_description
_atom_type_scat_dispersion_real
_atom_type_scat_dispersion_imag
_atom_type_scat_source
C C 0.0181 0.0091 'International Tables Vol C Tables 4.2.6.8 and 6.1.1.4'
H H 0.0000 0.0000 'International Tables Vol C Tables 4.2.6.8 and 6.1.1.4'
O O 0.0492 0.0322 'International Tables Vol C Tables 4.2.6.8 and 6.1.1.4'
Zr Zr -0.1862 2.2449 'International Tables Vol C Tables 4.2.6.8 and 6.1.1.4'

loop_
_geom_angle_atom_site_label_1
_geom_angle_atom_site_label_2
_geom_angle_atom_site_label_3
_geom_angle
_geom_angle_site_symmetry_1
_geom_angle_site_symmetry_3
Zr2 Zr1 Zr2 60.994(16) 9 10
Zr2 Zr1 Zr2 60.995(16) 2 .
Zr2 Zr1 Zr2 91.163(17) 9 .
Zr2 Zr1 Zr2 91.163(17) 10 2
Zr2 Zr1 Zr2 60.343(16) 9 2
Zr2 Zr1 Zr2 60.343(16) 10 .
O1 Zr1 Zr2 111.03(8) 4 10
O1 Zr1 Zr2 75.08(8) 10 10
O1 Zr1 Zr2 75.08(8) 11 2
O1 Zr1 Zr2 111.03(8) 10 9
O1 Zr1 Zr2 110.79(9) 4 2
O1 Zr1 Zr2 111.03(8) . 2
O1 Zr1 Zr2 111.03(8) 11 .
O1 Zr1 Zr2 110.79(9) . 10
O1 Zr1 Zr2 75.08(8) . .
O1 Zr1 Zr2 166.24(8) 4 .
O1 Zr1 Zr2 166.24(8) . 9
O1 Zr1 Zr2 166.24(8) 11 10
O1 Zr1 Zr2 166.24(8) 10 2
O1 Zr1 Zr2 75.08(8) 4 9
O1 Zr1 Zr2 110.79(9) 10 .
O1 Zr1 Zr2 110.79(9) 11 9
O1 Zr1 O1 75.08(17) 4 11
O1 Zr1 O1 118.68(16) 11 10
O1 Zr1 O1 118.68(16) 4 .
O1 Zr1 O1 75.08(17) 10 .
O1 Zr1 O1 74.77(17) 11 .
O1 Zr1 O1 74.78(17) 4 10
O1 Zr1 O6 142.37(9) 10 .
O1 Zr1 O6 78.32(17) 11 .
O1 Zr1 O6 78.32(17) 4 10
O1 Zr1 O6 142.37(9) 4 .
O1 Zr1 O6 142.37(9) . 10
O1 Zr1 O6 142.37(9) 11 10
O1 Zr1 O6 78.32(17) 10 10
O1 Zr1 O6 78.32(17) . .
O5 Zr1 Zr2 34.79(8) . 10
O5 Zr1 Zr2 90.08(14) . 2
O5 Zr1 Zr2 34.79(8) . .
O5 Zr1 Zr2 90.08(14) . 9
O5 Zr1 Zr2 34.79(8) 11 2
O5 Zr1 Zr2 90.08(14) 11 .
O5 Zr1 Zr2 34.79(8) 11 9
O5 Zr1 Zr2 90.08(14) 11 10
O5 Zr1 O1 142.26(8) 11 10
O5 Zr1 O1 78.85(15) . .
O5 Zr1 O1 78.85(15) . 10
O5 Zr1 O1 142.26(8) . 4
O5 Zr1 O1 142.26(8) 11 .
O5 Zr1 O1 142.26(8) . 11
O5 Zr1 O1 78.85(15) 11 4
O5 Zr1 O1 78.85(15) 11 11
O5 Zr1 O5 108.3(3) . 11
O5 Zr1 O6 70.21(12) 11 10
O5 Zr1 O6 70.21(12) . 10
O5 Zr1 O6 70.21(12) . .
O5 Zr1 O6 70.21(12) 11 .
O6 Zr1 Zr2 35.44(9) 10 10
O6 Zr1 Zr2 90.32(17) . 10
O6 Zr1 Zr2 90.32(17) 10 2
O6 Zr1 Zr2 90.32(17) . 9
O6 Zr1 Zr2 35.44(9) 10 9
O6 Zr1 Zr2 90.32(17) 10 .
O6 Zr1 Zr2 35.44(9) . 2
O6 Zr1 Zr2 35.44(9) . .
O6 Zr1 O6 109.4(4) . 10
Zr1 Zr2 Zr1 88.837(17) . 9
Zr1 Zr2 Zr2 59.502(8) . 2
Zr1 Zr2 Zr2 59.829(8) 9 10
Zr1 Zr2 Zr2 59.829(8) . 10
Zr1 Zr2 Zr2 59.503(8) 9 2
Zr2 Zr2 Zr2 90.0 10 2
O2 Zr2 Zr1 161.26(9) . 9
O2 Zr2 Zr1 161.26(9) 12 .
O2 Zr2 Zr1 72.43(9) 12 9
O2 Zr2 Zr1 72.43(9) . .
O2 Zr2 Zr2 108.30(10) 12 10
O2 Zr2 Zr2 108.94(10) 12 2
O2 Zr2 Zr2 108.94(10) . 2
O2 Zr2 Zr2 108.30(10) . 10
O2 Zr2 O2 126.31(17) . 12
O4 Zr2 Zr1 112.15(13) . 9
O4 Zr2 Zr1 112.15(13) . .
O4 Zr2 Zr2 76.58(19) . 10
O4 Zr2 Zr2 166.58(19) . 2
O4 Zr2 O2 75.95(13) . 12
O4 Zr2 O2 75.95(13) . .
O4 Zr2 O7 105.6(2) . .
O5 Zr2 Zr1 34.66(13) . .
O5 Zr2 Zr1 88.17(14) 3 .
O5 Zr2 Zr1 88.17(14) . 9
O5 Zr2 Zr1 34.66(13) 3 9
O5 Zr2 Zr2 88.57(16) 3 2
O5 Zr2 Zr2 34.43(11) . 10
O5 Zr2 Zr2 88.57(16) . 2
O5 Zr2 Zr2 34.43(11) 3 10
O5 Zr2 O2 140.45(15) 3 .
O5 Zr2 O2 76.30(16) 3 12
O5 Zr2 O2 140.45(15) . 12
O5 Zr2 O2 76.30(16) . .
O5 Zr2 O4 80.4(2) 3 .
O5 Zr2 O4 80.4(2) . .
O5 Zr2 O5 68.8(2) 3 .
O5 Zr2 O7 145.41(11) . .
O5 Zr2 O7 145.42(11) 3 .
O6 Zr2 Zr1 36.85(13) 2 9
O6 Zr2 Zr1 88.42(18) . 9
O6 Zr2 Zr1 36.85(13) . .
O6 Zr2 Zr1 88.42(18) 2 .
O6 Zr2 Zr2 33.52(14) 2 2
O6 Zr2 Zr2 33.52(14) . 2
O6 Zr2 Zr2 91.04(17) . 10
O6 Zr2 Zr2 91.04(17) 2 10
O6 Zr2 O2 139.23(15) 2 .
O6 Zr2 O2 76.84(18) . .
O6 Zr2 O2 139.23(15) . 12
O6 Zr2 O2 76.84(18) 2 12
O6 Zr2 O4 144.60(13) 2 .
O6 Zr2 O4 144.60(13) . .
O6 Zr2 O5 71.48(19) 2 3
O6 Zr2 O5 107.8(3) 2 .
O6 Zr2 O5 71.48(19) . .
O6 Zr2 O5 107.8(3) . 3
O6 Zr2 O6 67.0(3) 2 .
O6 Zr2 O7 87.1(2) 2 .
O6 Zr2 O7 87.1(2) . .
O7 Zr2 Zr1 118.87(10) . 9
O7 Zr2 Zr1 118.87(10) . .
O7 Zr2 Zr2 87.82(16) . 2
O7 Zr2 Zr2 177.82(16) . 10
O7 Zr2 O2 72.46(12) . .
O7 Zr2 O2 72.46(12) . 12
C1 O1 Zr1 132.0(3) . .
C1 O2 Zr2 133.9(3) . .
C12 O4 Zr2 125.6(11) . .
Zr1 O5 Zr2 110.55(18) . 10
Zr1 O5 Zr2 110.56(18) . .
Zr2 O5 Zr2 111.1(2) . 10
Zr2 O6 Zr1 107.71(19) . .
Zr2 O6 Zr1 107.71(19) 2 .
Zr2 O6 Zr2 113.0(3) 2 .
O1 C1 C2 115.1(4) . .
O2 C1 O1 126.3(4) . .
O2 C1 C2 118.5(4) . .
C3 C2 C1 119.8(5) . .
C7 C2 C1 120.7(5) . .
C7 C2 C3 119.5(5) . .
C4 C3 C2 119.2(6) . .
C5 C4 C3 121.6(6) . .
C4 C5 C10 121.1(6) . .
C6 C5 C4 119.1(5) . .
C6 C5 C10 119.8(6) . .
C5 C6 C7 120.3(6) . .
C2 C7 C6 120.2(5) . .
C9 C8 C8 121.5(3) 6 13_556
C9 C8 C8 121.5(3) . 13_556
C9 C8 C9 117.0(7) 6 .
C10 C9 C8 122.1(5) . .
C9 C10 C5 117.8(5) . .
C9 C10 C11 119.7(5) . .
C11 C10 C5 122.4(6) . .
O3 C11 C10 120.3(4) . .
O3 C11 C10 120.3(4) . 6
C10 C11 C10 119.4(7) 6 .
O4 C12 O4 135.7(19) 10 .
O4 C12 C13 112.2(10) 10 .
O4 C12 C13 112.2(10) . .
C14 C13 C12 120.6(11) . .
C14 C13 C12 120.6(11) 10 .
C14 C13 C14 119(2) 10 .
C15 C14 C13 121(2) . .
C14 C15 C16 117(2) . .
C18 C17 C18 84.0(17) 10 .
C18 C17 C18 82.2(17) 12 .
C18 C17 C18 139(2) 3 .
C18 C17 C18 82.2(17) 3 10
C18 C17 C18 139(2) 12 10
C18 C17 C18 84.0(17) 3 12
C16 C17 C18 110.3(11) . 12
C16 C17 C18 110.3(11) . 10
C16 C17 C18 110.3(11) . .
C16 C17 C18 110.3(11) . 3
C18 C18 C17 110.3(11) 11_655 .
C15 C16 C15 125(2) . 10
C15 C16 C17 117.6(12) . .
C15 C16 C17 117.6(12) 10 .

loop_
_geom_bond_atom_site_label_1
_geom_bond_atom_site_label_2
_geom_bond_distance
_geom_bond_site_symmetry_2
Zr1 Zr2 3.4941(5) 9
Zr1 Zr2 3.4941(5) 10
Zr1 Zr2 3.4941(5) .
Zr1 Zr2 3.4941(5) 2
Zr1 O1 2.198(3) 10
Zr1 O1 2.198(3) .
Zr1 O1 2.198(3) 11
Zr1 O1 2.198(3) 4
Zr1 O5 2.122(5) 11
Zr1 O5 2.122(5) .
Zr1 O6 2.200(5) 10
Zr1 O6 2.199(5) .
Zr2 Zr1 3.4941(5) 9
Zr2 Zr2 3.5121(9) 10
Zr2 Zr2 3.5465(9) 2
Zr2 O2 2.248(3) 12
Zr2 O2 2.248(3) .
Zr2 O4 2.172(5) .
Zr2 O5 2.129(3) 3
Zr2 O5 2.129(3) .
Zr2 O6 2.127(3) .
Zr2 O6 2.127(3) 2
Zr2 O7 2.185(5) .
O1 C1 1.265(6) .
O2 C1 1.256(6) .
O3 C11 1.338(10) .
O4 C12 1.352(10) .
O5 Zr2 2.129(3) 10
O6 Zr2 2.127(3) 2
C1 C2 1.491(6) .
C2 C3 1.387(8) .
C2 C7 1.375(8) .
C3 C4 1.386(8) .
C4 C5 1.372(10) .
C5 C6 1.367(9) .
C5 C10 1.498(7) .
C6 C7 1.400(7) .
C8 C8 1.483(14) 13_556
C8 C9 1.391(6) .
C8 C9 1.391(6) 6
C9 C10 1.383(8) .
C10 C11 1.390(7) .
C11 C10 1.390(7) 6
C12 O4 1.352(10) 10
C12 C13 1.49(3) .
C13 C14 1.404(19) 10
C13 C14 1.404(19) .
C14 C15 1.37(2) .
C15 C16 1.385(19) .
C17 C18 1.71(2) 3
C17 C18 1.71(2) 12
C17 C18 1.71(2) .
C17 C18 1.71(2) 10
C17 C16 1.57(3) .
C18 C18 1.55(4) 11_655
C16 C15 1.386(19) 10

loop_
_smtbx_masks_void_nr
_smtbx_masks_void_average_x
_smtbx_masks_void_average_y
_smtbx_masks_void_average_z
_smtbx_masks_void_volume
_smtbx_masks_void_count_electrons
1 -0.599 -0.884 -0.658 8402.3 951.1
